data_4073467
loop_
_publ_author_name
'Green, Shaun P.'
'Jones, Cameron'
'Mills, David P.'
'Stasch, Andreas'

_publ_section_title
;
 Group 9 and 11 Metal(I) Gallyl Complexes Stabilized by N-Heterocyclic
 Carbene Coordination: First Structural Characterization of
 Ga-M (M = Cu or Ag) Bonds
;
_journal_issue 14
_journal_name_full Organometallics
_journal_page_first 3424
_journal_paper_doi 10.1021/om700345m
_journal_volume 26
_journal_year 2007
_chemical_formula_sum 'C53 H72 Ag Ga N4'
_chemical_formula_weight 942.74
_chemical_name_systematic
; 
 ? 
;
_space_group_IT_number 33
_symmetry_cell_setting orthorhombic
_symmetry_space_group_name_Hall 'P 2c -2n'
_symmetry_space_group_name_H-M 'P n a 21'
_atom_sites_solution_hydrogens geom
_atom_sites_solution_primary direct
_atom_sites_solution_secondary difmap
_audit_creation_method SHELXL-97
_cell_angle_alpha 90.00
_cell_angle_beta 90.00
_cell_angle_gamma 90.00
_cell_formula_units_Z 4
_cell_length_a 20.768(4)
_cell_length_b 11.945(2)
_cell_length_c 21.231(4)
_cell_measurement_temperature 150(2)
_cell_volume 5266.9(17)
_computing_structure_refinement 'SHELXL-97 (Sheldrick, 1997)'
_computing_structure_solution 'SHELXS-97 (Sheldrick, 1990)'
_diffrn_ambient_temperature 150(2)
_diffrn_measured_fraction_theta_full 0.996
_diffrn_measured_fraction_theta_max 0.996
_diffrn_measurement_device_type 'Nonius Kappa CCD'
_diffrn_radiation_monochromator graphite
_diffrn_radiation_source 'fine-focus sealed tube'
_diffrn_radiation_type MoK\a
_diffrn_radiation_wavelength 0.71073
_diffrn_reflns_av_R_equivalents 0.1128
_diffrn_reflns_av_sigmaI/netI 0.0647
_diffrn_reflns_limit_h_max 25
_diffrn_reflns_limit_h_min -25
_diffrn_reflns_limit_k_max 14
_diffrn_reflns_limit_k_min -14
_diffrn_reflns_limit_l_max 26
_diffrn_reflns_limit_l_min -26
_diffrn_reflns_number 48963
_diffrn_reflns_theta_full 25.99
_diffrn_reflns_theta_max 25.99
_diffrn_reflns_theta_min 3.23
_exptl_absorpt_coefficient_mu 0.918
_exptl_absorpt_correction_T_max 0.802
_exptl_absorpt_correction_T_min 0.626
_exptl_absorpt_correction_type multi-scan
_exptl_absorpt_process_details 'Sortav (Blessing, 1995)'
_exptl_crystal_colour yellow
_exptl_crystal_density_diffrn 1.189
_exptl_crystal_density_method 'not measured'
_exptl_crystal_description block
_exptl_crystal_F_000 1984
_exptl_crystal_size_max 0.50
_exptl_crystal_size_mid 0.35
_exptl_crystal_size_min 0.25
_refine_diff_density_max 0.577
_refine_diff_density_min -0.750
_refine_diff_density_rms 0.064
_refine_ls_abs_structure_details 'Flack H D (1983), Acta Cryst. A39, 876-881'
_refine_ls_abs_structure_Flack 0.238(14)
_refine_ls_extinction_method none
_refine_ls_goodness_of_fit_ref 1.019
_refine_ls_hydrogen_treatment constr
_refine_ls_matrix_type full
_refine_ls_number_parameters 549
_refine_ls_number_reflns 10299
_refine_ls_number_restraints 13
_refine_ls_restrained_S_all 1.025
_refine_ls_R_factor_all 0.0536
_refine_ls_R_factor_gt 0.0469
_refine_ls_shift/su_max 0.001
_refine_ls_shift/su_mean 0.000
_refine_ls_structure_factor_coef Fsqd
_refine_ls_weighting_details 'calc w=1/[\s^2^(Fo^2^)+(0.0746P)^2^+1.9492P] where P=(Fo^2^+2Fc^2^)/3'
_refine_ls_weighting_scheme calc
_refine_ls_wR_factor_gt 0.1193
_refine_ls_wR_factor_ref 0.1244
_reflns_number_gt 9216
_reflns_number_total 10299
_reflns_threshold_expression >2sigma(I)
_cod_data_source_file om700345m-file001.cif
_cod_data_source_block compound8
_cod_original_cell_volume 5266.9(18)
_cod_original_sg_symbol_H-M Pna2(1)
_cod_database_code 4073467

loop_
_symmetry_equiv_pos_as_xyz
'x, y, z'
'-x, -y, z+1/2'
'-x+1/2, y+1/2, z+1/2'
'x+1/2, -y+1/2, z'

loop_
_atom_site_label
_atom_site_type_symbol
_atom_site_fract_x
_atom_site_fract_y
_atom_site_fract_z
_atom_site_U_iso_or_equiv
_atom_site_adp_type
_atom_site_occupancy
_atom_site_symmetry_multiplicity
_atom_site_calc_flag
_atom_site_refinement_flags
Ag1 Ag 0.829537(12) 0.11398(2) 0.871989(16) 0.03542(9) Uani 1 1 d .
Ga1 Ga 0.715919(19) 0.07364(3) 0.87714(2) 0.03602(11) Uani 1 1 d .
N1 N 0.65236(17) 0.0819(3) 0.94122(15) 0.0340(7) Uani 1 1 d .
C1 C 0.59645(19) 0.0265(3) 0.92293(19) 0.0332(8) Uani 1 1 d .
H1 H 0.5608 0.0178 0.9506 0.040 Uiso 1 1 calc R
N2 N 0.65158(17) 0.0019(3) 0.82794(15) 0.0351(7) Uani 1 1 d .
C2 C 0.59581(18) -0.0142(3) 0.86347(19) 0.0350(8) Uani 1 1 d .
H2 H 0.5593 -0.0518 0.8468 0.042 Uiso 1 1 calc R
N3 N 0.97582(17) 0.0787(3) 0.84152(16) 0.0361(8) Uani 1 1 d .
C3 C 0.6610(2) 0.1118(4) 1.0062(2) 0.0425(11) Uani 1 1 d .
N4 N 0.96219(15) 0.2407(2) 0.88231(16) 0.0298(6) Uani 1 1 d .
C4 C 0.6676(3) 0.0263(5) 1.0511(2) 0.0520(13) Uani 1 1 d .
C5 C 0.6752(3) 0.0567(6) 1.1139(2) 0.0682(17) Uani 1 1 d .
H5 H 0.6791 -0.0001 1.1450 0.082 Uiso 1 1 calc R
C6 C 0.6772(3) 0.1682(6) 1.1320(2) 0.0692(17) Uani 1 1 d .
H6 H 0.6809 0.1873 1.1753 0.083 Uiso 1 1 calc R
C7 C 0.6738(2) 0.2500(5) 1.0878(2) 0.0567(14) Uani 1 1 d .
H7 H 0.6769 0.3262 1.1002 0.068 Uiso 1 1 calc R
C8 C 0.6658(2) 0.2232(5) 1.0234(2) 0.0459(12) Uani 1 1 d .
C9 C 0.6722(3) -0.0968(5) 1.0317(3) 0.0678(18) Uani 1 1 d .
H9 H 0.6562 -0.1033 0.9874 0.081 Uiso 1 1 calc R
C10 C 0.6319(4) -0.1726(7) 1.0723(3) 0.095(2) Uani 1 1 d U
H10A H 0.5869 -0.1483 1.0707 0.142 Uiso 1 1 calc R
H10B H 0.6474 -0.1691 1.1159 0.142 Uiso 1 1 calc R
H10C H 0.6352 -0.2497 1.0568 0.142 Uiso 1 1 calc R
C11 C 0.7420(5) -0.1345(8) 1.0325(6) 0.133(4) Uani 1 1 d .
H11A H 0.7590 -0.1285 1.0754 0.199 Uiso 1 1 calc R
H11B H 0.7673 -0.0869 1.0042 0.199 Uiso 1 1 calc R
H11C H 0.7447 -0.2125 1.0183 0.199 Uiso 1 1 calc R
C12 C 0.6647(2) 0.3199(4) 0.9764(2) 0.0459(11) Uani 1 1 d .
H12 H 0.6462 0.2904 0.9362 0.055 Uiso 1 1 calc R
C13 C 0.7335(3) 0.3603(5) 0.9619(3) 0.0625(14) Uani 1 1 d .
H13A H 0.7601 0.2963 0.9493 0.094 Uiso 1 1 calc R
H13B H 0.7520 0.3951 0.9995 0.094 Uiso 1 1 calc R
H13C H 0.7323 0.4151 0.9275 0.094 Uiso 1 1 calc R
C14 C 0.6237(3) 0.4207(5) 0.9961(3) 0.0656(15) Uani 1 1 d .
H14A H 0.6422 0.4549 1.0340 0.098 Uiso 1 1 calc R
H14B H 0.5796 0.3959 1.0051 0.098 Uiso 1 1 calc R
H14C H 0.6230 0.4759 0.9620 0.098 Uiso 1 1 calc R
C15 C 0.6584(2) -0.0443(4) 0.7670(2) 0.0413(10) Uani 1 1 d .
C16 C 0.6527(2) 0.0265(5) 0.7134(2) 0.0479(12) Uani 1 1 d .
C17 C 0.6661(3) -0.0216(7) 0.6543(2) 0.0697(19) Uani 1 1 d .
H17 H 0.6649 0.0250 0.6181 0.084 Uiso 1 1 calc R
C18 C 0.6806(3) -0.1305(7) 0.6470(3) 0.076(2) Uani 1 1 d .
H18 H 0.6890 -0.1596 0.6062 0.091 Uiso 1 1 calc R
C19 C 0.6834(3) -0.2000(6) 0.6990(3) 0.0711(17) Uani 1 1 d .
H19 H 0.6923 -0.2774 0.6935 0.085 Uiso 1 1 calc R
C20 C 0.6732(2) -0.1578(5) 0.7592(3) 0.0515(12) Uani 1 1 d .
C21 C 0.6340(3) 0.1485(6) 0.7196(2) 0.0636(15) Uani 1 1 d .
H21 H 0.6143 0.1587 0.7623 0.076 Uiso 1 1 calc R
C22 C 0.5837(4) 0.1823(8) 0.6710(4) 0.104(3) Uani 1 1 d .
H22A H 0.5495 0.1258 0.6698 0.156 Uiso 1 1 calc R
H22B H 0.6040 0.1878 0.6295 0.156 Uiso 1 1 calc R
H22C H 0.5653 0.2549 0.6826 0.156 Uiso 1 1 calc R
C23 C 0.6922(4) 0.2237(7) 0.7160(4) 0.095(3) Uani 1 1 d .
H23A H 0.7149 0.2104 0.6762 0.143 Uiso 1 1 calc R
H23B H 0.7211 0.2075 0.7513 0.143 Uiso 1 1 calc R
H23C H 0.6785 0.3021 0.7180 0.143 Uiso 1 1 calc R
C24 C 0.6814(3) -0.2339(5) 0.8157(3) 0.0674(16) Uani 1 1 d .
H24 H 0.6590 -0.1974 0.8519 0.081 Uiso 1 1 calc R
C25 C 0.6513(5) -0.3508(7) 0.8072(5) 0.105(3) Uani 1 1 d .
H25A H 0.6533 -0.3917 0.8472 0.157 Uiso 1 1 calc R
H25B H 0.6751 -0.3922 0.7749 0.157 Uiso 1 1 calc R
H25C H 0.6062 -0.3429 0.7942 0.157 Uiso 1 1 calc R
C26 C 0.7515(4) -0.2444(6) 0.8331(4) 0.085(2) Uani 1 1 d .
H26A H 0.7696 -0.1697 0.8402 0.127 Uiso 1 1 calc R
H26B H 0.7749 -0.2814 0.7988 0.127 Uiso 1 1 calc R
H26C H 0.7555 -0.2890 0.8717 0.127 Uiso 1 1 calc R
C27 C 0.92976(17) 0.1461(3) 0.8663(2) 0.0316(8) Uani 1 1 d .
C28 C 1.0349(2) 0.1316(4) 0.8409(2) 0.0392(9) Uani 1 1 d .
H28 H 1.0740 0.1016 0.8251 0.047 Uiso 1 1 calc R
C29 C 1.02708(17) 0.2331(3) 0.8668(2) 0.0349(8) Uani 1 1 d .
H29 H 1.0593 0.2885 0.8732 0.042 Uiso 1 1 calc R
C30 C 0.9635(2) -0.0308(4) 0.8153(2) 0.0459(11) Uani 1 1 d .
C31 C 0.9666(3) -0.1237(4) 0.8558(3) 0.0553(14) Uani 1 1 d .
C32 C 0.9562(4) -0.2287(5) 0.8277(4) 0.085(2) Uani 1 1 d .
H32 H 0.9571 -0.2941 0.8531 0.102 Uiso 1 1 calc R
C33 C 0.9447(5) -0.2387(6) 0.7651(5) 0.121(4) Uani 1 1 d .
H33 H 0.9401 -0.3111 0.7472 0.145 Uiso 1 1 calc R
C34 C 0.9396(5) -0.1453(6) 0.7267(4) 0.102(3) Uani 1 1 d .
H34 H 0.9296 -0.1539 0.6834 0.123 Uiso 1 1 calc R
C35 C 0.9493(3) -0.0378(5) 0.7519(3) 0.0632(14) Uani 1 1 d .
C36 C 0.9792(3) -0.1138(4) 0.9247(3) 0.0607(15) Uani 1 1 d .
H36 H 0.9965 -0.0369 0.9323 0.073 Uiso 1 1 calc R
C37 C 0.9158(4) -0.1234(5) 0.9618(4) 0.079(2) Uani 1 1 d .
H37A H 0.8962 -0.1967 0.9537 0.118 Uiso 1 1 calc R
H37B H 0.8862 -0.0642 0.9484 0.118 Uiso 1 1 calc R
H37C H 0.9247 -0.1156 1.0069 0.118 Uiso 1 1 calc R
C38 C 1.0284(4) -0.1965(6) 0.9509(4) 0.094(2) Uani 1 1 d .
H38A H 1.0700 -0.1846 0.9302 0.142 Uiso 1 1 calc R
H38B H 1.0137 -0.2732 0.9428 0.142 Uiso 1 1 calc R
H38C H 1.0330 -0.1850 0.9963 0.142 Uiso 1 1 calc R
C39 C 0.9403(3) 0.0640(5) 0.7093(3) 0.0650(15) Uani 1 1 d .
H39 H 0.9569 0.1310 0.7325 0.078 Uiso 1 1 calc R
C40 C 0.8680(4) 0.0818(6) 0.6976(3) 0.0774(18) Uani 1 1 d .
H40A H 0.8454 0.0865 0.7380 0.116 Uiso 1 1 calc R
H40B H 0.8509 0.0187 0.6732 0.116 Uiso 1 1 calc R
H40C H 0.8616 0.1514 0.6740 0.116 Uiso 1 1 calc R
C41 C 0.9760(4) 0.0568(7) 0.6473(3) 0.086(2) Uani 1 1 d .
H41A H 0.9749 0.1299 0.6264 0.128 Uiso 1 1 calc R
H41B H 0.9553 0.0008 0.6203 0.128 Uiso 1 1 calc R
H41C H 1.0208 0.0351 0.6550 0.128 Uiso 1 1 calc R
C42 C 0.93203(18) 0.3397(3) 0.90839(19) 0.0308(8) Uani 1 1 d .
C43 C 0.89754(19) 0.4097(3) 0.8674(2) 0.0392(9) Uani 1 1 d .
C44 C 0.8718(2) 0.5068(3) 0.8932(2) 0.0476(11) Uani 1 1 d .
H44 H 0.8484 0.5567 0.8669 0.057 Uiso 1 1 calc R
C45 C 0.8795(2) 0.5325(4) 0.9559(2) 0.0485(11) Uani 1 1 d .
H45 H 0.8613 0.5996 0.9721 0.058 Uiso 1 1 calc R
C46 C 0.9122(2) 0.4641(4) 0.9948(2) 0.0468(11) Uani 1 1 d .
H46 H 0.9172 0.4840 1.0378 0.056 Uiso 1 1 calc R
C47 C 0.9394(2) 0.3632(4) 0.9727(2) 0.0376(9) Uani 1 1 d .
C48 C 0.8886(3) 0.3819(4) 0.7988(2) 0.0495(12) Uani 1 1 d .
H48 H 0.8966 0.2997 0.7941 0.059 Uiso 1 1 calc R
C49 C 0.8211(4) 0.4037(9) 0.7762(3) 0.096(3) Uani 1 1 d .
H49A H 0.8141 0.3649 0.7361 0.144 Uiso 1 1 calc R
H49B H 0.8149 0.4843 0.7703 0.144 Uiso 1 1 calc R
H49C H 0.7903 0.3760 0.8076 0.144 Uiso 1 1 calc R
C50 C 0.9357(4) 0.4403(9) 0.7573(3) 0.093(2) Uani 1 1 d U
H50A H 0.9785 0.4074 0.7631 0.139 Uiso 1 1 calc R
H50B H 0.9371 0.5199 0.7683 0.139 Uiso 1 1 calc R
H50C H 0.9225 0.4319 0.7132 0.139 Uiso 1 1 calc R
C51 C 0.9739(3) 0.2828(5) 1.0167(2) 0.0524(12) Uani 1 1 d .
H51 H 1.0117 0.2522 0.9931 0.063 Uiso 1 1 calc R
C52 C 0.9307(3) 0.1848(5) 1.0327(2) 0.0681(16) Uani 1 1 d .
H52A H 0.9233 0.1398 0.9948 0.102 Uiso 1 1 calc R
H52B H 0.8894 0.2127 1.0486 0.102 Uiso 1 1 calc R
H52C H 0.9514 0.1385 1.0650 0.102 Uiso 1 1 calc R
C53 C 1.0001(3) 0.3383(6) 1.0766(2) 0.0692(16) Uani 1 1 d .
H53A H 0.9641 0.3653 1.1023 0.104 Uiso 1 1 calc R
H53B H 1.0277 0.4016 1.0650 0.104 Uiso 1 1 calc R
H53C H 1.0252 0.2836 1.1007 0.104 Uiso 1 1 calc R

loop_
_atom_site_aniso_label
_atom_site_aniso_U_11
_atom_site_aniso_U_22
_atom_site_aniso_U_33
_atom_site_aniso_U_23
_atom_site_aniso_U_13
_atom_site_aniso_U_12
Ag1 0.03182(15) 0.03515(15) 0.03928(15) 0.00145(16) 0.00090(17) -0.00272(9)
Ga1 0.0315(2) 0.0472(2) 0.0294(2) 0.0021(3) 0.0006(2) -0.00636(16)
N1 0.0340(18) 0.0444(19) 0.0236(15) 0.0054(14) -0.0015(14) -0.0050(15)
C1 0.029(2) 0.037(2) 0.0332(19) 0.0050(16) 0.0029(16) -0.0049(16)
N2 0.0336(18) 0.0428(19) 0.0290(15) -0.0030(14) 0.0001(14) -0.0023(15)
C2 0.0301(17) 0.0392(19) 0.036(2) 0.0027(17) -0.0010(17) -0.0012(14)
N3 0.0362(19) 0.0296(16) 0.0427(18) -0.0043(14) 0.0024(15) 0.0077(14)
C3 0.034(2) 0.065(3) 0.029(2) 0.0011(18) -0.0013(17) -0.009(2)
N4 0.0308(14) 0.0274(13) 0.0312(17) 0.0000(13) -0.0021(14) 0.0022(11)
C4 0.049(3) 0.072(4) 0.035(2) 0.009(2) -0.006(2) -0.013(2)
C5 0.069(4) 0.102(5) 0.034(3) 0.019(3) -0.010(2) -0.026(3)
C6 0.070(4) 0.108(5) 0.030(2) -0.011(3) -0.007(2) -0.024(3)
C7 0.054(3) 0.080(4) 0.037(2) -0.013(2) -0.002(2) -0.021(3)
C8 0.039(3) 0.067(3) 0.032(2) -0.007(2) -0.0015(18) -0.016(2)
C9 0.090(5) 0.069(4) 0.044(3) 0.020(3) -0.018(3) -0.006(3)
C10 0.124(5) 0.087(4) 0.073(4) 0.008(3) -0.006(4) -0.039(4)
C11 0.120(8) 0.084(6) 0.194(12) 0.015(6) -0.040(8) 0.034(6)
C12 0.044(3) 0.045(3) 0.048(2) -0.010(2) -0.0041(19) -0.0110(19)
C13 0.059(3) 0.069(3) 0.060(3) 0.004(3) 0.011(3) -0.013(3)
C14 0.058(3) 0.055(3) 0.084(4) -0.019(3) -0.002(3) -0.008(3)
C15 0.033(2) 0.060(3) 0.031(2) -0.0070(19) 0.0001(17) -0.005(2)
C16 0.034(3) 0.079(4) 0.030(2) 0.003(2) 0.0019(19) -0.007(2)
C17 0.050(3) 0.130(6) 0.030(2) -0.004(3) -0.006(2) -0.015(3)
C18 0.057(4) 0.125(6) 0.046(3) -0.033(4) 0.009(3) -0.005(4)
C19 0.061(4) 0.087(4) 0.066(4) -0.030(3) 0.014(3) 0.006(3)
C20 0.045(3) 0.059(3) 0.051(3) -0.015(2) 0.007(2) 0.003(2)
C21 0.071(4) 0.080(4) 0.040(3) 0.019(3) -0.004(3) -0.001(3)
C22 0.086(5) 0.132(7) 0.093(5) 0.035(5) -0.025(4) 0.015(5)
C23 0.096(6) 0.090(5) 0.099(6) 0.036(4) -0.018(5) -0.036(5)
C24 0.083(4) 0.049(3) 0.070(4) -0.006(3) 0.020(3) 0.018(3)
C25 0.111(6) 0.065(4) 0.139(8) -0.014(5) 0.026(6) -0.002(4)
C26 0.088(5) 0.081(4) 0.087(4) 0.002(4) -0.005(4) 0.022(4)
C27 0.0327(17) 0.0299(15) 0.032(2) 0.0017(18) -0.0004(19) 0.0017(13)
C28 0.034(2) 0.043(2) 0.040(2) -0.0034(17) 0.0007(18) 0.0108(18)
C29 0.0315(18) 0.0382(17) 0.035(2) -0.0016(19) 0.0016(19) 0.0012(13)
C30 0.046(3) 0.030(2) 0.062(3) -0.012(2) -0.004(2) 0.0093(19)
C31 0.061(3) 0.034(2) 0.070(4) -0.008(2) -0.007(3) 0.011(2)
C32 0.108(6) 0.031(3) 0.116(6) -0.008(3) -0.029(5) 0.014(3)
C33 0.170(9) 0.041(4) 0.153(8) -0.047(4) -0.060(7) 0.020(4)
C34 0.155(8) 0.065(4) 0.087(5) -0.042(4) -0.038(5) 0.031(5)
C35 0.070(4) 0.052(3) 0.068(3) -0.021(3) -0.011(3) 0.016(3)
C36 0.062(4) 0.038(3) 0.082(4) 0.011(2) -0.005(3) 0.008(2)
C37 0.081(5) 0.053(3) 0.103(5) 0.020(3) 0.014(4) 0.002(3)
C38 0.103(6) 0.081(4) 0.100(5) 0.019(4) -0.015(4) 0.042(4)
C39 0.090(5) 0.058(3) 0.047(3) -0.018(2) -0.012(3) 0.006(3)
C40 0.087(5) 0.086(4) 0.060(3) -0.004(3) -0.007(3) 0.021(4)
C41 0.094(5) 0.102(5) 0.061(3) -0.034(4) -0.001(4) -0.004(4)
C42 0.0291(19) 0.0240(18) 0.039(2) 0.0006(15) 0.0006(16) -0.0024(15)
C43 0.043(2) 0.0288(17) 0.046(2) 0.006(2) -0.005(2) -0.0026(14)
C44 0.052(3) 0.0241(18) 0.067(3) 0.0045(17) -0.004(2) 0.0044(18)
C45 0.048(3) 0.028(2) 0.070(3) -0.009(2) 0.011(2) 0.0014(19)
C46 0.045(3) 0.047(3) 0.048(2) -0.015(2) 0.015(2) 0.003(2)
C47 0.036(2) 0.042(2) 0.035(2) 0.0038(17) 0.0056(17) 0.0010(18)
C48 0.071(4) 0.031(2) 0.047(3) 0.0079(17) -0.013(2) 0.007(2)
C49 0.060(4) 0.182(9) 0.046(3) 0.011(4) -0.010(3) -0.019(4)
C50 0.079(4) 0.135(5) 0.063(3) -0.016(4) 0.010(3) -0.024(4)
C51 0.055(3) 0.071(3) 0.032(2) -0.002(2) 0.004(2) 0.021(2)
C52 0.105(5) 0.054(3) 0.045(3) 0.012(2) 0.006(3) 0.018(3)
C53 0.058(3) 0.111(5) 0.038(2) -0.007(3) 0.002(2) 0.017(3)

loop_
_atom_type_symbol
_atom_type_description
_atom_type_scat_dispersion_real
_atom_type_scat_dispersion_imag
_atom_type_scat_source
C C 0.0033 0.0016 'International Tables Vol C Tables 4.2.6.8 and 6.1.1.4'
H H 0.0000 0.0000 'International Tables Vol C Tables 4.2.6.8 and 6.1.1.4'
N N 0.0061 0.0033 'International Tables Vol C Tables 4.2.6.8 and 6.1.1.4'
Ga Ga 0.2307 1.6083 'International Tables Vol C Tables 4.2.6.8 and 6.1.1.4'
Ag Ag -0.8971 1.1015 'International Tables Vol C Tables 4.2.6.8 and 6.1.1.4'

loop_
_geom_angle_atom_site_label_1
_geom_angle_atom_site_label_2
_geom_angle_atom_site_label_3
_geom_angle
C27 Ag1 Ga1 178.73(11)
N1 Ga1 N2 85.89(15)
N1 Ga1 Ag1 134.65(11)
N2 Ga1 Ag1 138.89(10)
C1 N1 C3 119.3(3)
C1 N1 Ga1 110.8(3)
C3 N1 Ga1 127.9(3)
C2 C1 N1 116.1(4)
C2 N2 C15 121.6(3)
C2 N2 Ga1 110.4(2)
C15 N2 Ga1 127.5(3)
C1 C2 N2 116.5(3)
C27 N3 C28 111.0(3)
C27 N3 C30 124.2(4)
C28 N3 C30 124.7(4)
C8 C3 C4 120.8(4)
C8 C3 N1 120.1(4)
C4 C3 N1 119.0(4)
C27 N4 C29 111.5(3)
C27 N4 C42 124.1(3)
C29 N4 C42 124.3(3)
C5 C4 C3 118.3(6)
C5 C4 C9 120.2(5)
C3 C4 C9 121.4(5)
C6 C5 C4 121.3(6)
C7 C6 C5 119.9(5)
C6 C7 C8 120.8(6)
C3 C8 C7 118.8(5)
C3 C8 C12 123.7(4)
C7 C8 C12 117.5(5)
C10 C9 C11 110.3(7)
C10 C9 C4 112.8(6)
C11 C9 C4 110.0(6)
C8 C12 C14 115.1(5)
C8 C12 C13 110.7(4)
C14 C12 C13 108.9(4)
C20 C15 N2 120.6(4)
C20 C15 C16 119.9(4)
N2 C15 C16 119.4(4)
C17 C16 C15 117.0(6)
C17 C16 C21 121.4(5)
C15 C16 C21 121.6(4)
C18 C17 C16 122.9(6)
C17 C18 C19 119.9(5)
C18 C19 C20 120.7(6)
C19 C20 C15 119.6(6)
C19 C20 C24 119.6(5)
C15 C20 C24 120.8(4)
C23 C21 C16 111.3(6)
C23 C21 C22 110.9(6)
C16 C21 C22 111.8(6)
C26 C24 C20 110.7(5)
C26 C24 C25 110.2(6)
C20 C24 C25 114.0(6)
N3 C27 N4 103.9(3)
N3 C27 Ag1 127.4(3)
N4 C27 Ag1 128.5(3)
C29 C28 N3 107.7(4)
C28 C29 N4 105.8(3)
C35 C30 C31 123.9(4)
C35 C30 N3 117.9(4)
C31 C30 N3 118.2(4)
C30 C31 C32 116.0(5)
C30 C31 C36 123.1(5)
C32 C31 C36 121.0(5)
C33 C32 C31 121.5(6)
C32 C33 C34 121.3(6)
C33 C34 C35 120.1(7)
C30 C35 C34 117.2(6)
C30 C35 C39 123.7(5)
C34 C35 C39 119.1(6)
C31 C36 C38 115.1(6)
C31 C36 C37 110.3(6)
C38 C36 C37 109.7(6)
C41 C39 C35 114.2(5)
C41 C39 C40 110.2(5)
C35 C39 C40 109.0(6)
C47 C42 C43 122.8(4)
C47 C42 N4 119.2(4)
C43 C42 N4 118.0(4)
C44 C43 C42 116.6(4)
C44 C43 C48 121.3(4)
C42 C43 C48 122.1(4)
C45 C44 C43 121.6(4)
C46 C45 C44 121.1(4)
C45 C46 C47 121.1(4)
C42 C47 C46 116.8(4)
C42 C47 C51 121.6(4)
C46 C47 C51 121.6(4)
C50 C48 C43 112.8(5)
C50 C48 C49 110.0(5)
C43 C48 C49 112.6(5)
C52 C51 C47 110.3(4)
C52 C51 C53 111.0(4)
C47 C51 C53 113.8(5)

loop_
_geom_bond_atom_site_label_1
_geom_bond_atom_site_label_2
_geom_bond_distance
Ag1 C27 2.120(4)
Ag1 Ga1 2.4108(6)
Ga1 N1 1.898(3)
Ga1 N2 1.900(3)
N1 C1 1.392(5)
N1 C3 1.435(5)
C1 C2 1.353(6)
N2 C2 1.396(5)
N2 C15 1.413(5)
N3 C27 1.357(5)
N3 C28 1.380(6)
N3 C30 1.444(6)
C3 C8 1.383(8)
C3 C4 1.405(7)
N4 C27 1.359(5)
N4 C29 1.390(5)
N4 C42 1.448(5)
C4 C5 1.389(8)
C4 C9 1.531(9)
C5 C6 1.388(11)
C6 C7 1.356(9)
C7 C8 1.415(6)
C8 C12 1.527(8)
C9 C10 1.505(9)
C9 C11 1.516(12)
C12 C14 1.534(7)
C12 C13 1.540(7)
C15 C20 1.400(8)
C15 C16 1.423(7)
C16 C17 1.408(8)
C16 C21 1.513(9)
C17 C18 1.344(10)
C18 C19 1.382(10)
C19 C20 1.390(8)
C20 C24 1.515(9)
C21 C23 1.508(10)
C21 C22 1.522(9)
C24 C26 1.507(10)
C24 C25 1.541(10)
C28 C29 1.340(6)
C30 C35 1.382(7)
C30 C31 1.404(7)
C31 C32 1.406(8)
C31 C36 1.490(9)
C32 C33 1.354(12)
C33 C34 1.386(12)
C34 C35 1.404(9)
C35 C39 1.527(9)
C36 C38 1.527(8)
C36 C37 1.537(9)
C39 C41 1.513(9)
C39 C40 1.537(10)
C42 C47 1.401(6)
C42 C43 1.403(6)
C43 C44 1.391(6)
C43 C48 1.504(7)
C44 C45 1.375(7)
C45 C46 1.346(7)
C46 C47 1.411(6)
C47 C51 1.519(6)
C48 C50 1.490(10)
C48 C49 1.505(9)
C51 C52 1.514(8)
C51 C53 1.534(7)
